data_7200122
loop_
_publ_author_name
'Kendrick, John'
'Gourlay, Matthew D.'
'Neumann, Marcus A.'
'Leusen, Frank J. J.'

_publ_section_title
;
 Predicting spontaneous racemate resolution using recent developments in
 crystal structure prediction
;
_journal_issue 11
_journal_name_full CrystEngComm
_journal_page_first 2391
_journal_page_last 2399
_journal_paper_doi 10.1039/b909038j
_journal_volume 11
_journal_year 2009
_space_group_IT_number 61
_symmetry_cell_setting orthorhombic
_symmetry_Int_Tables_number 61
_symmetry_space_group_name_Hall '-P 2ac 2ab'
_symmetry_space_group_name_H-M 'P b c a'
_cell_angle_alpha 90.000000
_cell_angle_beta 90.000000
_cell_angle_gamma 90.000000
_cell_length_a 9.079643
_cell_length_b 10.744368
_cell_length_c 10.742898
_cell_volume 1048.024
_cod_data_source_file 5HMO_racemic.cif
_cod_data_source_block 5HMO_R_5
_cod_struct_determination_method theoretical
_cod_database_code 7200122

loop_
_symmetry_equiv_pos_site_id
_symmetry_equiv_pos_as_xyz
1 x,y,z
2 -x+1/2,-y,z+1/2
3 -x,y+1/2,-z+1/2
4 x+1/2,-y+1/2,-z
5 -x,-y,-z
6 x+1/2,y,-z+1/2
7 x,-y+1/2,z+1/2
8 -x+1/2,y+1/2,z

loop_
_atom_site_label
_atom_site_type_symbol
_atom_site_fract_x
_atom_site_fract_y
_atom_site_fract_z
C106 C -0.287472 1.548711 0.973771
C107 C -0.236299 1.679661 1.015041
O108 O -0.102846 1.703962 0.942420
C109 C -0.068026 1.600288 0.875330
N110 N -0.164967 1.508594 0.895994
O111 O 0.041749 1.598747 0.805985
C112 C -0.195795 1.691133 1.152312
O113 O -0.324168 1.684785 1.228450
H114 H -0.302512 1.487270 1.054447
H115 H -0.389907 1.551668 0.919732
H116 H -0.316797 1.751243 0.989536
H117 H -0.167405 1.431035 0.838354
H118 H -0.123022 1.614369 1.179910
H119 H -0.136426 1.779332 1.166185
H120 H -0.381138 1.763953 1.217104
